data_9016905
loop_
_publ_author_name
'Scordari, F.'
'Schingaro, E.'
'Lacalamita, M.'
'Mesto, E.'

_publ_section_title
;
 Crystal chemistry of trioctahedral micas-2M_1 from
 Bunyaruguru kamafugite (southwest Uganda)
 Note: BU3_12
;
_journal_name_full 'American Mineralogist'
_journal_page_first 430
_journal_page_last 439
_journal_volume 97
_journal_year 2012
_chemical_compound_source 'southwest Uganda'
_chemical_formula_sum 'Al1.1 Ba0.01 Ca0.01 Fe0.55 K0.91 Mg2 Na0.04 O11.98 Si2.96 Ti0.38'
_chemical_name_mineral Phlogopite
_space_group_IT_number 15
_space_group_name_Hall '-C 2yc'
_space_group_name_H-M_alt 'C 1 2/c 1'
_symmetry_space_group_name_H-M 'C 1 2/c 1'
_cell_angle_alpha 90
_cell_angle_beta 95.095
_cell_angle_gamma 90
_cell_length_a 5.3307
_cell_length_b 9.2315
_cell_length_c 20.1550
_cell_formula_units_Z 4
_cell_volume 987.916
_database_code_amcsd 0020824
_exptl_crystal_density_diffrn 2.960
_cod_data_source_file inputs/fixed/downloads/05/05257.cif
_cod_data_source_block 05257
_cod_original_formula_sum 'K.91 Na.04 Ba.01 Ca.01 Mg2 Fe.55 Ti.38 Al1.1 Si2.96 O11.98'
_cod_database_code 9016905

loop_
_space_group_symop_operation_xyz
x,y,z
1/2+x,1/2+y,z
x,-y,1/2+z
1/2+x,1/2-y,1/2+z
-x,y,1/2-z
1/2-x,1/2+y,1/2-z
-x,-y,-z
1/2-x,1/2-y,-z

loop_
_atom_site_aniso_label
_atom_site_aniso_U_11
_atom_site_aniso_U_22
_atom_site_aniso_U_33
_atom_site_aniso_U_12
_atom_site_aniso_U_13
_atom_site_aniso_U_23
K 0.03370 0.03280 0.04200 0.00000 0.00320 0.00000
Na 0.03370 0.03280 0.04200 0.00000 0.00320 0.00000
Ba 0.03370 0.03280 0.04200 0.00000 0.00320 0.00000
Ca 0.03370 0.03280 0.04200 0.00000 0.00320 0.00000
Mg1 0.00940 0.00950 0.01710 0.00110 0.00220 0.00300
Fe1 0.00940 0.00950 0.01710 0.00110 0.00220 0.00300
Mg2 0.01570 0.01070 0.01470 0.00260 0.00100 0.00770
Fe2 0.01570 0.01070 0.01470 0.00260 0.00100 0.00770
Ti2 0.01570 0.01070 0.01470 0.00260 0.00100 0.00770
Al2 0.01570 0.01070 0.01470 0.00260 0.00100 0.00770
Si1 0.00840 0.00830 0.01420 0.00060 0.00130 0.00160
Si2 0.01020 0.00960 0.01360 0.00080 0.00120 0.00280
Al3 0.01020 0.00960 0.01360 0.00080 0.00120 0.00280
Fe3 0.01020 0.00960 0.01360 0.00080 0.00120 0.00280
O11 0.01790 0.02310 0.01740 0.00200 0.00110 -0.00720
O21 0.01720 0.02400 0.01840 -0.00190 -0.00040 0.00600
O22 0.02780 0.01330 0.01800 -0.00010 0.00440 0.00130
O31 0.01060 0.00280 0.01380 0.00170 0.00150 -0.00040
O32 0.01030 0.00510 0.01400 0.00100 0.00160 0.00190
O4 0.01480 0.00230 0.01340 -0.00210 0.00070 0.00130

loop_
_atom_site_label
_atom_site_fract_x
_atom_site_fract_y
_atom_site_fract_z
_atom_site_occupancy
K 0.00000 0.08400 0.25000 0.91000
Na 0.00000 0.08400 0.25000 0.04000
Ba 0.00000 0.08400 0.25000 0.01000
Ca 0.00000 0.08400 0.25000 0.01000
Mg1 0.75000 0.25000 0.00000 0.72880
Fe1 0.75000 0.25000 0.00000 0.27140
Mg2 0.24036 0.08007 -0.00003 0.63560
Fe2 0.24036 0.08007 -0.00003 0.09430
Ti2 0.24036 0.08007 -0.00003 0.19000
Al2 0.24036 0.08007 -0.00003 0.07500
Si1 0.46200 0.25017 0.13724 1.00000
Si2 0.96326 0.41742 0.13725 0.48000
Al3 0.96326 0.41742 0.13725 0.47500
Fe3 0.96326 0.41742 0.13725 0.04500
O11 0.73950 0.31640 0.16557 1.00000
O21 0.23910 0.35030 0.16642 1.00000
O22 0.43840 0.08380 0.16630 1.00000
O31 0.43210 0.24080 0.05452 1.00000
O32 0.93690 0.40890 0.05457 1.00000
O4 0.93430 0.07330 0.05103 0.99000

loop_
_cod_related_entry_id
_cod_related_entry_database
_cod_related_entry_code
1 AMCSD 0020824
